data_2225009
loop_
_publ_author_name
'Ha, Kwang'

_publ_section_title
;
 Bis(1,10-phenanthrolin-1-ium) hexabromidoplatinate(IV) dihydrate
;
_journal_coeditor_code HY2266
_journal_issue 2
_journal_name_full 'Acta Crystallographica Section E'
_journal_page_first m105
_journal_paper_doi 10.1107/S1600536809055196
_journal_volume 66
_journal_year 2010
_chemical_formula_iupac '(C12 H9 N2)2 [Pt Br6], 2H2 O'
_chemical_formula_moiety '2(C12 H9 N2 +), Br6 Pt 2-, 2(H2 O)'
_chemical_formula_sum 'C24 H22 Br6 N4 O2 Pt'
_chemical_formula_weight 1073.01
_chemical_name_systematic
;
Bis(1,10-phenanthrolin-1-ium) hexabromidoplatinate(IV) dihydrate
;
_space_group_IT_number 2
_symmetry_cell_setting triclinic
_symmetry_space_group_name_Hall '-P 1'
_symmetry_space_group_name_H-M 'P -1'
_atom_sites_solution_hydrogens geom
_atom_sites_solution_primary direct
_atom_sites_solution_secondary difmap
_cell_angle_alpha 83.8110(10)
_cell_angle_beta 73.3000(10)
_cell_angle_gamma 74.961(2)
_cell_formula_units_Z 1
_cell_length_a 8.1999(6)
_cell_length_b 9.5808(7)
_cell_length_c 9.6342(7)
_cell_measurement_reflns_used 2462
_cell_measurement_temperature 200(2)
_cell_measurement_theta_max 26.00
_cell_measurement_theta_min 2.20
_cell_volume 699.67(9)
_computing_cell_refinement 'SAINT (Bruker, 2007)'
_computing_data_collection 'SMART (Bruker, 2007)'
_computing_data_reduction 'SAINT (Bruker, 2007)'
_computing_molecular_graphics 'ORTEP-3 (Farrugia, 1997) and PLATON (Spek, 2009)'
_computing_publication_material 'SHELXL97 (Sheldrick, 2008)'
_computing_structure_refinement 'SHELXL97 (Sheldrick, 2008)'
_computing_structure_solution 'SHELXS97 (Sheldrick, 2008)'
_diffrn_ambient_temperature 200(2)
_diffrn_measured_fraction_theta_full 0.975
_diffrn_measured_fraction_theta_max 0.975
_diffrn_measurement_device_type 'Bruker SMART 1000 CCD'
_diffrn_measurement_method '\f and \w scans'
_diffrn_radiation_monochromator graphite
_diffrn_radiation_source 'fine-focus sealed tube'
_diffrn_radiation_type MoK\a
_diffrn_radiation_wavelength 0.71073
_diffrn_reflns_av_R_equivalents 0.0258
_diffrn_reflns_av_sigmaI/netI 0.0499
_diffrn_reflns_limit_h_max 5
_diffrn_reflns_limit_h_min -10
_diffrn_reflns_limit_k_max 11
_diffrn_reflns_limit_k_min -11
_diffrn_reflns_limit_l_max 11
_diffrn_reflns_limit_l_min -11
_diffrn_reflns_number 4327
_diffrn_reflns_theta_full 26.00
_diffrn_reflns_theta_max 26.00
_diffrn_reflns_theta_min 2.20
_diffrn_standards_decay_% 0
_diffrn_standards_interval_count 0
_diffrn_standards_interval_time 0
_diffrn_standards_number 0
_exptl_absorpt_coefficient_mu 13.611
_exptl_absorpt_correction_T_max 1.000
_exptl_absorpt_correction_T_min 0.577
_exptl_absorpt_correction_type multi-scan
_exptl_absorpt_process_details '(SADABS; Bruker, 2001)'
_exptl_crystal_colour red
_exptl_crystal_density_diffrn 2.547
_exptl_crystal_density_method 'not measured'
_exptl_crystal_description block
_exptl_crystal_F_000 498
_exptl_crystal_size_max 0.21
_exptl_crystal_size_mid 0.19
_exptl_crystal_size_min 0.11
_refine_diff_density_max 1.772
_refine_diff_density_min -1.366
_refine_ls_extinction_method none
_refine_ls_goodness_of_fit_ref 1.132
_refine_ls_hydrogen_treatment constr
_refine_ls_matrix_type full
_refine_ls_number_parameters 169
_refine_ls_number_reflns 2684
_refine_ls_number_restraints 0
_refine_ls_restrained_S_all 1.132
_refine_ls_R_factor_all 0.0506
_refine_ls_R_factor_gt 0.0366
_refine_ls_shift/su_max 0.000
_refine_ls_shift/su_mean 0.000
_refine_ls_structure_factor_coef Fsqd
_refine_ls_weighting_details 'calc w=1/[\s^2^(Fo^2^)+(0.0229P)^2^+6.7790P] where P=(Fo^2^+2Fc^2^)/3'
_refine_ls_weighting_scheme calc
_refine_ls_wR_factor_gt 0.0748
_refine_ls_wR_factor_ref 0.0950
_reflns_number_gt 2236
_reflns_number_total 2684
_reflns_threshold_expression I>2\s(I)
_cod_data_source_file hy2266.cif
_cod_data_source_block I
_cod_depositor_comments
;
The following automatic conversions were performed:
'_symmetry_cell_setting' value 'Triclinic' changed to 'triclinic'
according to '/home/saulius/struct/CIF-dictionaries/cif_core.dic'
dictionary named 'cif_core.dic' version 2.4.1 from 2010-06-29.

Automatic conversion script
Id: cif_fix_enum 1527 2010-12-29 10:47:43Z saulius 

The following automatic conversions were performed:

'_symmetry_cell_setting' value 'Triclinic' changed to 'triclinic'
according to /home/saulius/struct/CIF-dictionaries/cif_core.dic
dictionary named 'cif_core.dic' version 2.4.1 from 2010-06-29.

Automatic conversion script
Id: cif_fix_values 1715 2011-07-08 13:25:40Z adriana 
;
_cod_database_code 2225009
_cod_database_fobs_code 2225009

loop_
_symmetry_equiv_pos_as_xyz
'x, y, z'
'-x, -y, -z'

loop_
_atom_site_type_symbol
_atom_site_label
_atom_site_fract_x
_atom_site_fract_y
_atom_site_fract_z
_atom_site_U_iso_or_equiv
_atom_site_adp_type
_atom_site_calc_flag
_atom_site_refinement_flags
_atom_site_occupancy
_atom_site_disorder_assembly
_atom_site_disorder_group
Pt Pt1 0.5000 0.0000 0.5000 0.02001(15) Uani d S 1 . .
Br Br1 0.55354(13) -0.02152(11) 0.74241(10) 0.0305(2) Uani d . 1 . .
Br Br2 0.81815(12) -0.08964(11) 0.38859(10) 0.0314(2) Uani d . 1 . .
Br Br3 0.53880(12) 0.24992(10) 0.47143(10) 0.0285(2) Uani d . 1 . .
N N1 0.9383(10) 0.2591(8) 0.1579(8) 0.0297(18) Uani d . 1 . .
H H11 0.9642 0.1848 0.1025 0.036 Uiso calc R 1 . .
N N2 0.8156(10) 0.2812(9) -0.0880(8) 0.0299(18) Uani d . 1 . .
C C1 0.9906(13) 0.2386(12) 0.2773(10) 0.036(2) Uani d . 1 . .
H H1 1.0493 0.1445 0.3033 0.043 Uiso calc R 1 . .
C C2 0.9605(13) 0.3535(12) 0.3656(11) 0.036(2) Uani d . 1 . .
H H2 1.0002 0.3395 0.4507 0.044 Uiso calc R 1 . .
C C3 0.8717(12) 0.4879(11) 0.3265(10) 0.032(2) Uani d . 1 . .
H H3 0.8486 0.5676 0.3860 0.038 Uiso calc R 1 . .
C C4 0.8147(12) 0.5086(10) 0.1992(9) 0.0236(19) Uani d . 1 . .
C C5 0.7304(12) 0.6471(10) 0.1520(10) 0.026(2) Uani d . 1 . .
H H5 0.7092 0.7287 0.2083 0.032 Uiso calc R 1 . .
C C6 0.6798(12) 0.6644(10) 0.0280(10) 0.029(2) Uani d . 1 . .
H H6 0.6250 0.7582 -0.0021 0.035 Uiso calc R 1 . .
C C7 0.7080(11) 0.5430(11) -0.0586(9) 0.024(2) Uani d . 1 . .
C C8 0.6533(12) 0.5559(11) -0.1871(9) 0.027(2) Uani d . 1 . .
H H8 0.5988 0.6480 -0.2212 0.033 Uiso calc R 1 . .
C C9 0.6794(12) 0.4360(11) -0.2609(10) 0.028(2) Uani d . 1 . .
H H9 0.6441 0.4425 -0.3476 0.034 Uiso calc R 1 . .
C C10 0.7605(13) 0.3001(11) -0.2063(10) 0.032(2) Uani d . 1 . .
H H10 0.7761 0.2169 -0.2586 0.039 Uiso calc R 1 . .
C C11 0.7892(11) 0.4034(11) -0.0142(9) 0.025(2) Uani d . 1 . .
C C12 0.8468(11) 0.3880(9) 0.1150(9) 0.0203(18) Uani d . 1 . .
O O1 0.1634(13) 1.0222(10) 0.0141(10) 0.072(3) Uani d . 1 . .
H H21 0.2326 0.9999 -0.0891 0.109 Uiso d R 1 . .
H H22 0.1943 0.9525 0.0984 0.109 Uiso d R 1 . .

loop_
_atom_site_aniso_label
_atom_site_aniso_U_11
_atom_site_aniso_U_22
_atom_site_aniso_U_33
_atom_site_aniso_U_12
_atom_site_aniso_U_13
_atom_site_aniso_U_23
Pt1 0.0223(3) 0.0181(3) 0.0209(3) -0.00115(19) -0.01071(19) -0.00139(18)
Br1 0.0391(6) 0.0287(5) 0.0263(5) -0.0014(4) -0.0189(4) -0.0018(4)
Br2 0.0222(5) 0.0312(6) 0.0382(5) 0.0001(4) -0.0090(4) -0.0045(4)
Br3 0.0360(5) 0.0207(5) 0.0313(5) -0.0061(4) -0.0134(4) -0.0008(4)
N1 0.034(5) 0.016(4) 0.031(4) 0.004(3) -0.007(4) 0.002(3)
N2 0.034(5) 0.031(5) 0.021(4) -0.007(4) 0.001(3) -0.011(3)
C1 0.032(5) 0.040(6) 0.034(5) -0.010(5) -0.014(4) 0.023(5)
C2 0.032(6) 0.052(7) 0.035(6) -0.019(5) -0.018(4) 0.002(5)
C3 0.030(5) 0.034(6) 0.029(5) -0.006(4) -0.004(4) -0.003(4)
C4 0.031(5) 0.020(5) 0.028(5) -0.012(4) -0.019(4) 0.010(4)
C5 0.033(5) 0.018(5) 0.032(5) 0.000(4) -0.017(4) -0.006(4)
C6 0.024(5) 0.020(5) 0.047(6) 0.000(4) -0.019(4) -0.004(4)
C7 0.016(4) 0.037(6) 0.020(4) -0.007(4) -0.004(3) -0.004(4)
C8 0.023(5) 0.031(6) 0.028(5) -0.008(4) -0.009(4) 0.007(4)
C9 0.027(5) 0.034(6) 0.025(5) -0.006(4) -0.008(4) -0.003(4)
C10 0.042(6) 0.024(5) 0.028(5) -0.010(5) 0.000(4) -0.006(4)
C11 0.014(4) 0.035(6) 0.024(5) -0.005(4) -0.004(4) 0.000(4)
C12 0.018(4) 0.018(5) 0.023(4) -0.005(4) -0.004(3) 0.002(3)
O1 0.085(7) 0.052(6) 0.058(6) 0.005(5) -0.005(5) 0.003(5)

loop_
_atom_type_symbol
_atom_type_description
_atom_type_scat_dispersion_real
_atom_type_scat_dispersion_imag
_atom_type_scat_source
C C 0.0033 0.0016 'International Tables Vol C Tables 4.2.6.8 and 6.1.1.4'
H H 0.0000 0.0000 'International Tables Vol C Tables 4.2.6.8 and 6.1.1.4'
Br Br -0.2901 2.4595 'International Tables Vol C Tables 4.2.6.8 and 6.1.1.4'
N N 0.0061 0.0033 'International Tables Vol C Tables 4.2.6.8 and 6.1.1.4'
O O 0.0106 0.0060 'International Tables Vol C Tables 4.2.6.8 and 6.1.1.4'
Pt Pt -1.7033 8.3905 'International Tables Vol C Tables 4.2.6.8 and 6.1.1.4'

loop_
_geom_angle_atom_site_label_1
_geom_angle_atom_site_label_2
_geom_angle_atom_site_label_3
_geom_angle_site_symmetry_1
_geom_angle_site_symmetry_3
_geom_angle
_geom_angle_publ_flag
Br3 Pt1 Br3 2_656 . 180.0 ?
Br3 Pt1 Br2 2_656 . 90.59(3) ?
Br3 Pt1 Br2 . . 89.41(3) ?
Br3 Pt1 Br2 2_656 2_656 89.41(3) ?
Br3 Pt1 Br2 . 2_656 90.59(3) ?
Br2 Pt1 Br2 . 2_656 180.00(2) ?
Br3 Pt1 Br1 2_656 . 90.44(3) ?
Br3 Pt1 Br1 . . 89.56(3) ?
Br2 Pt1 Br1 . . 89.99(3) ?
Br2 Pt1 Br1 2_656 . 90.01(3) ?
Br3 Pt1 Br1 2_656 2_656 89.56(3) ?
Br3 Pt1 Br1 . 2_656 90.44(3) ?
Br2 Pt1 Br1 . 2_656 90.01(3) ?
Br2 Pt1 Br1 2_656 2_656 89.99(3) ?
Br1 Pt1 Br1 . 2_656 180.0000(10) ?
C1 N1 C12 . . 124.0(9) ?
C1 N1 H11 . . 118.0 ?
C12 N1 H11 . . 118.0 ?
C10 N2 C11 . . 116.2(8) ?
N1 C1 C2 . . 120.6(10) ?
N1 C1 H1 . . 119.7 ?
C2 C1 H1 . . 119.7 ?
C3 C2 C1 . . 118.3(9) ?
C3 C2 H2 . . 120.8 ?
C1 C2 H2 . . 120.8 ?
C2 C3 C4 . . 120.7(9) ?
C2 C3 H3 . . 119.6 ?
C4 C3 H3 . . 119.6 ?
C12 C4 C3 . . 118.5(8) ?
C12 C4 C5 . . 119.3(8) ?
C3 C4 C5 . . 122.2(8) ?
C6 C5 C4 . . 121.0(8) ?
C6 C5 H5 . . 119.5 ?
C4 C5 H5 . . 119.5 ?
C5 C6 C7 . . 120.9(9) ?
C5 C6 H6 . . 119.6 ?
C7 C6 H6 . . 119.6 ?
C11 C7 C8 . . 117.5(8) ?
C11 C7 C6 . . 119.8(8) ?
C8 C7 C6 . . 122.6(9) ?
C9 C8 C7 . . 119.4(9) ?
C9 C8 H8 . . 120.3 ?
C7 C8 H8 . . 120.3 ?
C8 C9 C10 . . 118.7(9) ?
C8 C9 H9 . . 120.6 ?
C10 C9 H9 . . 120.6 ?
N2 C10 C9 . . 124.7(9) ?
N2 C10 H10 . . 117.7 ?
C9 C10 H10 . . 117.7 ?
N2 C11 C7 . . 123.5(8) ?
N2 C11 C12 . . 118.1(8) ?
C7 C11 C12 . . 118.4(8) ?
N1 C12 C4 . . 117.8(8) ?
N1 C12 C11 . . 121.7(8) ?
C4 C12 C11 . . 120.5(8) ?
H21 O1 H22 . . 119.7 ?

loop_
_geom_bond_atom_site_label_1
_geom_bond_atom_site_label_2
_geom_bond_site_symmetry_2
_geom_bond_distance
_geom_bond_publ_flag
Pt1 Br1 . 2.4755(9) yes
Pt1 Br2 . 2.4743(9) yes
Pt1 Br3 . 2.4725(9) yes
N1 C1 . 1.319(12) ?
N1 C12 . 1.358(11) ?
N1 H11 . 0.8800 ?
N2 C10 . 1.321(12) ?
N2 C11 . 1.371(12) ?
C1 C2 . 1.391(15) ?
C1 H1 . 0.9500 ?
C2 C3 . 1.377(15) ?
C2 H2 . 0.9500 ?
C3 C4 . 1.411(12) ?
C3 H3 . 0.9500 ?
C4 C12 . 1.409(12) ?
C4 C5 . 1.421(12) ?
C5 C6 . 1.353(13) ?
C5 H5 . 0.9500 ?
C6 C7 . 1.436(12) ?
C6 H6 . 0.9500 ?
C7 C11 . 1.411(13) ?
C7 C8 . 1.417(12) ?
C8 C9 . 1.354(13) ?
C8 H8 . 0.9500 ?
C9 C10 . 1.420(14) ?
C9 H9 . 0.9500 ?
C10 H10 . 0.9500 ?
C11 C12 . 1.434(12) ?
O1 H21 . 1.01 ?
O1 H22 . 1.04 ?

loop_
_geom_hbond_atom_site_label_D
_geom_hbond_atom_site_label_H
_geom_hbond_atom_site_label_A
_geom_hbond_site_symmetry_A
_geom_hbond_distance_DH
_geom_hbond_distance_HA
_geom_hbond_distance_DA
_geom_hbond_angle_DHA
_geom_hbond_publ_flag
N1 H11 O1 1_645 0.88 2.00 2.741(12) 142 y
O1 H21 Br1 1_564 1.01 2.63 3.463(9) 139 y
O1 H22 N2 2_665 1.04 2.28 2.890(12) 116 y

loop_
_geom_torsion_atom_site_label_1
_geom_torsion_atom_site_label_2
_geom_torsion_atom_site_label_3
_geom_torsion_atom_site_label_4
_geom_torsion_site_symmetry_1
_geom_torsion_site_symmetry_2
_geom_torsion_site_symmetry_3
_geom_torsion_site_symmetry_4
_geom_torsion
_geom_torsion_publ_flag
C12 N1 C1 C2 . . . . -2.9(14) ?
N1 C1 C2 C3 . . . . 1.3(14) ?
C1 C2 C3 C4 . . . . -0.7(14) ?
C2 C3 C4 C12 . . . . 1.6(13) ?
C2 C3 C4 C5 . . . . -176.9(9) ?
C12 C4 C5 C6 . . . . 0.3(13) ?
C3 C4 C5 C6 . . . . 178.8(9) ?
C4 C5 C6 C7 . . . . 0.8(14) ?
C5 C6 C7 C11 . . . . 0.1(13) ?
C5 C6 C7 C8 . . . . 178.4(9) ?
C11 C7 C8 C9 . . . . 0.4(12) ?
C6 C7 C8 C9 . . . . -177.9(8) ?
C7 C8 C9 C10 . . . . 0.3(13) ?
C11 N2 C10 C9 . . . . 0.7(13) ?
C8 C9 C10 N2 . . . . -0.9(14) ?
C10 N2 C11 C7 . . . . 0.1(12) ?
C10 N2 C11 C12 . . . . 179.9(8) ?
C8 C7 C11 N2 . . . . -0.7(12) ?
C6 C7 C11 N2 . . . . 177.7(8) ?
C8 C7 C11 C12 . . . . 179.5(7) ?
C6 C7 C11 C12 . . . . -2.0(12) ?
C1 N1 C12 C4 . . . . 3.7(13) ?
C1 N1 C12 C11 . . . . -178.4(8) ?
C3 C4 C12 N1 . . . . -2.9(12) ?
C5 C4 C12 N1 . . . . 175.6(8) ?
C3 C4 C12 C11 . . . . 179.1(8) ?
C5 C4 C12 C11 . . . . -2.4(12) ?
N2 C11 C12 N1 . . . . 5.5(12) ?
C7 C11 C12 N1 . . . . -174.7(8) ?
N2 C11 C12 C4 . . . . -176.6(8) ?
C7 C11 C12 C4 . . . . 3.2(12) ?
